data_7118710
loop_
_publ_author_name
'Bushuyev, Oleksandr S.'
'Tomberg, Anna'
'Vinden, Joanna R.'
'Moitessier, Nicolas'
'Barrett, Christopher J.'
'Fri\<s\<ci\'c, Tomislav'

_publ_section_title
;
 Azo&#x22EF;phenyl stacking: a persistent self-assembly motif guides the
 assembly of fluorinated cis-azobenzenes into photo-mechanical needle crystals
;
_journal_coden_ASTM CHCOFS
_journal_issue 10
_journal_name_full
;
 Chemical Communications (Cambridge, United Kingdom)
;
_journal_page_first 2103
_journal_page_last 2106
_journal_paper_doi 10.1039/c5cc08590j
_journal_volume 52
_journal_year 2016
_chemical_formula_moiety 'C12 H2 Br2 F6 N2'
_chemical_formula_sum 'C12 H2 Br2 F6 N2'
_chemical_formula_weight 447.98
_space_group_crystal_system monoclinic
_space_group_IT_number 14
_space_group_name_Hall '-P 2ybc'
_space_group_name_H-M_alt 'P 1 21/c 1'
_symmetry_space_group_name_Hall '-P 2ybc'
_symmetry_space_group_name_H-M 'P 1 21/c 1'
_atom_sites_solution_hydrogens geom
_audit_creation_method SHELXL-2014
_audit_update_record
;
2015-10-13 deposited with the CCDC.
2015-12-04 downloaded from the CCDC.
;
_cell_angle_alpha 90
_cell_angle_beta 104.541(3)
_cell_angle_gamma 90
_cell_formula_units_Z 4
_cell_length_a 11.412(3)
_cell_length_b 10.891(3)
_cell_length_c 11.216(3)
_cell_measurement_reflns_used 3510
_cell_measurement_temperature 150(2)
_cell_measurement_theta_max 23.97
_cell_measurement_theta_min 2.95
_cell_volume 1349.4(6)
_computing_cell_refinement 'Bruker SAINT'
_computing_data_collection 'Bruker APEX2'
_computing_data_reduction 'Bruker SAINT'
_computing_molecular_graphics 'Bruker SHELXTL'
_computing_publication_material 'Bruker SHELXTL'
_computing_structure_refinement 'SHELXL-2014 (Sheldrick, 2014)'
_computing_structure_solution 'SHELXS-97 (Sheldrick 2008)'
_diffrn_ambient_temperature 150(2)
_diffrn_measured_fraction_theta_full 1.000
_diffrn_measured_fraction_theta_max 0.988
_diffrn_measurement_device_type 'Bruker APEX-II CCD'
_diffrn_measurement_method '\f and \w scans'
_diffrn_radiation_type MoK\a
_diffrn_radiation_wavelength 0.71073
_diffrn_reflns_av_R_equivalents 0.0737
_diffrn_reflns_av_unetI/netI 0.0653
_diffrn_reflns_Laue_measured_fraction_full 1.000
_diffrn_reflns_Laue_measured_fraction_max 0.988
_diffrn_reflns_limit_h_max 14
_diffrn_reflns_limit_h_min -14
_diffrn_reflns_limit_k_max 14
_diffrn_reflns_limit_k_min -14
_diffrn_reflns_limit_l_max 14
_diffrn_reflns_limit_l_min -14
_diffrn_reflns_number 15542
_diffrn_reflns_point_group_measured_fraction_full 1.000
_diffrn_reflns_point_group_measured_fraction_max 0.988
_diffrn_reflns_theta_full 25.242
_diffrn_reflns_theta_max 27.876
_diffrn_reflns_theta_min 1.844
_exptl_absorpt_coefficient_mu 6.073
_exptl_absorpt_correction_T_max 0.7456
_exptl_absorpt_correction_T_min 0.4179
_exptl_absorpt_correction_type multi-scan
_exptl_absorpt_process_details SADABS
_exptl_crystal_colour yellow
_exptl_crystal_density_diffrn 2.205
_exptl_crystal_description needle
_exptl_crystal_F_000 848
_exptl_crystal_size_max 0.830
_exptl_crystal_size_mid 0.140
_exptl_crystal_size_min 0.135
_refine_diff_density_max 0.554
_refine_diff_density_min -0.658
_refine_diff_density_rms 0.100
_refine_ls_extinction_coef .
_refine_ls_extinction_method none
_refine_ls_goodness_of_fit_ref 1.004
_refine_ls_hydrogen_treatment constr
_refine_ls_matrix_type full
_refine_ls_number_parameters 199
_refine_ls_number_reflns 3185
_refine_ls_number_restraints 0
_refine_ls_restrained_S_all 1.004
_refine_ls_R_factor_all 0.0709
_refine_ls_R_factor_gt 0.0365
_refine_ls_shift/su_max 0.001
_refine_ls_shift/su_mean 0.000
_refine_ls_structure_factor_coef Fsqd
_refine_ls_weighting_details 'w=1/[\s^2^(Fo^2^)+(0.0275P)^2^] where P=(Fo^2^+2Fc^2^)/3'
_refine_ls_weighting_scheme calc
_refine_ls_wR_factor_gt 0.0690
_refine_ls_wR_factor_ref 0.0772
_reflns_Friedel_coverage 0.000
_reflns_Friedel_fraction_full .
_reflns_Friedel_fraction_max .
_reflns_number_gt 2190
_reflns_number_total 3185
_reflns_threshold_expression 'I > 2\s(I)'
_cod_duplicate_entry 7118644
_cod_data_source_file c5cc08590j2.cif
_cod_data_source_block mo_Bushuyev6_0ma
_cod_original_cell_volume 1349.3(5)
_cod_database_code 7118710
_shelx_space_group_comment
; 
The symmetry employed for this shelxl refinement is uniquely defined 
by the following loop, which should always be used as a source of 
symmetry information in preference to the above space-group names. 
They are only intended as comments. 
;
_shelx_estimated_absorpt_t_min 0.081
_shelx_estimated_absorpt_t_max 0.494
_shelxl_version_number 2014-3

loop_
_space_group_symop_operation_xyz
'x, y, z'
'-x, y+1/2, -z+1/2'
'-x, -y, -z'
'x, -y-1/2, z-1/2'

loop_
_atom_site_label
_atom_site_type_symbol
_atom_site_fract_x
_atom_site_fract_y
_atom_site_fract_z
_atom_site_U_iso_or_equiv
_atom_site_adp_type
_atom_site_occupancy
_atom_site_site_symmetry_order
_atom_site_calc_flag
_atom_site_refinement_flags_posn
_atom_site_refinement_flags_adp
_atom_site_refinement_flags_occupancy
_atom_site_disorder_assembly
_atom_site_disorder_group
Br1 Br 0.67702(3) 1.07896(4) 0.59763(4) 0.04170(13) Uani 1 1 d . . . . .
Br2 Br 0.75296(3) 0.46866(3) 0.43534(4) 0.03822(13) Uani 1 1 d . . . . .
F1 F 0.5675(2) 1.12622(19) 0.1232(2) 0.0476(6) Uani 1 1 d . . . . .
F2 F 1.09749(19) 0.6688(2) 0.28038(19) 0.0505(6) Uani 1 1 d . . . . .
F3 F 0.62109(18) 1.21596(17) 0.3541(2) 0.0465(6) Uani 1 1 d . . . . .
F4 F 0.95751(18) 0.47842(18) 0.30813(19) 0.0442(6) Uani 1 1 d . . . . .
F5 F 0.90542(17) 0.91741(18) 0.51659(19) 0.0400(5) Uani 1 1 d . . . . .
F6 F 0.62521(16) 0.72499(16) 0.27859(16) 0.0305(5) Uani 1 1 d . . . . .
N1 N 0.6698(2) 0.8093(3) 0.5229(2) 0.0281(6) Uani 1 1 d . . . . .
N2 N 0.7492(2) 0.7262(2) 0.5432(2) 0.0285(7) Uani 1 1 d . . . . .
C1 C 0.5941(3) 1.0470(3) 0.2187(3) 0.0320(8) Uani 1 1 d . . . . .
C2 C 0.5939(3) 0.9244(3) 0.1971(3) 0.0290(8) Uani 1 1 d . . . . .
H2 H 0.5727 0.8929 0.1155 0.035 Uiso 1 1 calc R U . . .
C3 C 0.6256(3) 0.8468(3) 0.2979(3) 0.0255(8) Uani 1 1 d . . . . .
C4 C 0.6533(3) 0.8892(3) 0.4179(3) 0.0221(7) Uani 1 1 d . . . . .
C5 C 0.8358(3) 0.7157(3) 0.4703(3) 0.0241(7) Uani 1 1 d . . . . .
C6 C 0.9148(3) 0.8094(3) 0.4600(3) 0.0299(8) Uani 1 1 d . . . . .
C7 C 1.0042(3) 0.7968(3) 0.3981(3) 0.0341(9) Uani 1 1 d . . . . .
H1 H 1.0571 0.8628 0.3925 0.041 Uiso 1 1 calc R U . . .
C8 C 1.0138(3) 0.6845(4) 0.3447(3) 0.0347(9) Uani 1 1 d . . . . .
C9 C 0.6215(3) 1.0941(3) 0.3377(3) 0.0309(8) Uani 1 1 d . . . . .
C10 C 0.6471(3) 1.0152(3) 0.4368(3) 0.0294(8) Uani 1 1 d . . . . .
C11 C 0.8526(3) 0.6016(3) 0.4198(3) 0.0268(8) Uani 1 1 d . . . . .
C12 C 0.9404(3) 0.5876(3) 0.3567(3) 0.0335(9) Uani 1 1 d . . . . .

loop_
_atom_site_aniso_label
_atom_site_aniso_U_11
_atom_site_aniso_U_22
_atom_site_aniso_U_33
_atom_site_aniso_U_23
_atom_site_aniso_U_13
_atom_site_aniso_U_12
Br1 0.0288(2) 0.0476(3) 0.0454(2) -0.02460(19) 0.00322(16) 0.00062(17)
Br2 0.0393(2) 0.0211(2) 0.0496(3) 0.00547(17) 0.00252(18) -0.00664(16)
F1 0.0607(15) 0.0332(13) 0.0522(14) 0.0212(10) 0.0204(11) 0.0115(11)
F2 0.0414(13) 0.0651(16) 0.0515(14) -0.0043(12) 0.0238(11) 0.0006(12)
F3 0.0412(13) 0.0158(11) 0.0763(16) -0.0069(10) 0.0031(11) -0.0023(9)
F4 0.0475(15) 0.0345(13) 0.0485(13) -0.0132(10) 0.0081(11) 0.0080(11)
F5 0.0356(12) 0.0230(11) 0.0621(14) -0.0106(10) 0.0136(10) -0.0076(9)
F6 0.0375(12) 0.0208(10) 0.0303(11) -0.0030(8) 0.0030(9) 0.0009(8)
N1 0.0288(16) 0.0280(16) 0.0278(16) -0.0025(13) 0.0077(12) -0.0060(13)
N2 0.0280(17) 0.0258(17) 0.0316(16) 0.0008(13) 0.0070(13) -0.0060(13)
C1 0.029(2) 0.023(2) 0.044(2) 0.0113(16) 0.0089(17) 0.0044(15)
C2 0.0279(19) 0.031(2) 0.0286(19) -0.0005(16) 0.0073(15) 0.0049(16)
C3 0.0243(19) 0.0165(18) 0.036(2) 0.0017(15) 0.0084(15) 0.0011(14)
C4 0.0199(17) 0.0211(18) 0.0255(18) -0.0004(14) 0.0064(14) -0.0001(14)
C5 0.0215(18) 0.0206(18) 0.0274(18) 0.0037(14) 0.0011(14) -0.0019(14)
C6 0.027(2) 0.0238(19) 0.038(2) 0.0003(16) 0.0051(16) -0.0005(16)
C7 0.026(2) 0.032(2) 0.044(2) 0.0063(17) 0.0087(17) -0.0009(16)
C8 0.027(2) 0.045(2) 0.034(2) 0.0017(18) 0.0114(16) 0.0055(17)
C9 0.0237(19) 0.0148(19) 0.054(2) -0.0029(16) 0.0099(16) 0.0004(14)
C10 0.0175(18) 0.029(2) 0.040(2) -0.0049(16) 0.0048(15) -0.0014(15)
C11 0.0275(19) 0.0218(19) 0.0281(19) 0.0041(14) 0.0012(15) -0.0022(14)
C12 0.034(2) 0.031(2) 0.032(2) -0.0010(16) -0.0006(16) 0.0056(17)

loop_
_atom_type_symbol
_atom_type_description
_atom_type_scat_dispersion_real
_atom_type_scat_dispersion_imag
_atom_type_scat_source
C C 0.0033 0.0016 'International Tables Vol C Tables 4.2.6.8 and 6.1.1.4'
H H 0.0000 0.0000 'International Tables Vol C Tables 4.2.6.8 and 6.1.1.4'
N N 0.0061 0.0033 'International Tables Vol C Tables 4.2.6.8 and 6.1.1.4'
F F 0.0171 0.0103 'International Tables Vol C Tables 4.2.6.8 and 6.1.1.4'
Br Br -0.2901 2.4595 'International Tables Vol C Tables 4.2.6.8 and 6.1.1.4'

loop_
_geom_angle_atom_site_label_1
_geom_angle_atom_site_label_2
_geom_angle_atom_site_label_3
_geom_angle
_geom_angle_site_symmetry_1
_geom_angle_site_symmetry_3
N2 N1 C4 121.5(3) . .
N1 N2 C5 121.3(3) . .
F1 C1 C2 119.8(3) . .
F1 C1 C9 118.6(3) . .
C2 C1 C9 121.6(3) . .
C1 C2 C3 117.8(3) . .
C1 C2 H2 121.1 . .
C3 C2 H2 121.1 . .
F6 C3 C4 118.5(3) . .
F6 C3 C2 118.7(3) . .
C4 C3 C2 122.7(3) . .
C3 C4 C10 118.0(3) . .
C3 C4 N1 123.1(3) . .
C10 C4 N1 118.2(3) . .
C6 C5 C11 117.5(3) . .
C6 C5 N2 123.0(3) . .
C11 C5 N2 119.0(3) . .
F5 C6 C7 118.6(3) . .
F5 C6 C5 118.1(3) . .
C7 C6 C5 123.3(3) . .
C6 C7 C8 117.2(3) . .
C6 C7 H1 121.4 . .
C8 C7 H1 121.4 . .
F2 C8 C12 119.2(3) . .
F2 C8 C7 119.3(3) . .
C12 C8 C7 121.5(3) . .
F3 C9 C10 121.0(3) . .
F3 C9 C1 119.3(3) . .
C10 C9 C1 119.7(3) . .
C9 C10 C4 120.0(3) . .
C9 C10 Br1 119.6(3) . .
C4 C10 Br1 120.4(3) . .
C12 C11 C5 119.9(3) . .
C12 C11 Br2 120.0(3) . .
C5 C11 Br2 120.0(3) . .
F4 C12 C11 120.5(3) . .
F4 C12 C8 119.0(3) . .
C11 C12 C8 120.5(3) . .

loop_
_geom_bond_atom_site_label_1
_geom_bond_atom_site_label_2
_geom_bond_distance
_geom_bond_site_symmetry_2
Br1 C10 1.882(3) .
Br2 C11 1.876(3) .
F1 C1 1.349(4) .
F2 C8 1.345(4) .
F3 C9 1.340(4) .
F4 C12 1.343(4) .
F5 C6 1.354(4) .
F6 C3 1.344(3) .
N1 N2 1.261(4) .
N1 C4 1.438(4) .
N2 C5 1.437(4) .
C1 C2 1.357(5) .
C1 C9 1.391(5) .
C2 C3 1.386(4) .
C2 H2 0.9500 .
C3 C4 1.382(4) .
C4 C10 1.393(4) .
C5 C6 1.385(4) .
C5 C11 1.399(4) .
C6 C7 1.377(5) .
C7 C8 1.379(5) .
C7 H1 0.9500 .
C8 C12 1.374(5) .
C9 C10 1.377(5) .
C11 C12 1.372(5) .

loop_
_geom_hbond_atom_site_label_D
_geom_hbond_atom_site_label_H
_geom_hbond_atom_site_label_A
_geom_hbond_distance_DH
_geom_hbond_distance_HA
_geom_hbond_distance_DA
_geom_hbond_angle_DHA
_geom_hbond_site_symmetry_A
C7 H1 F5 0.95 2.60 3.342(4) 135.7 3_776
C7 H1 F4 0.95 2.55 3.156(4) 122.1 2_755
C7 H1 Br1 0.95 3.07 3.870(4) 142.3 3_776
C2 H2 N2 0.95 2.69 3.216(4) 115.9 4_575

loop_
_geom_torsion_atom_site_label_1
_geom_torsion_atom_site_label_2
_geom_torsion_atom_site_label_3
_geom_torsion_atom_site_label_4
_geom_torsion
_geom_torsion_site_symmetry_1
_geom_torsion_site_symmetry_2
_geom_torsion_site_symmetry_3
_geom_torsion_site_symmetry_4
C4 N1 N2 C5 7.0(4) . . . .
F1 C1 C2 C3 177.9(3) . . . .
C9 C1 C2 C3 -1.9(5) . . . .
C1 C2 C3 F6 179.6(3) . . . .
C1 C2 C3 C4 2.1(5) . . . .
F6 C3 C4 C10 -176.6(3) . . . .
C2 C3 C4 C10 0.9(5) . . . .
F6 C3 C4 N1 -6.5(5) . . . .
C2 C3 C4 N1 171.0(3) . . . .
N2 N1 C4 C3 58.6(4) . . . .
N2 N1 C4 C10 -131.2(3) . . . .
N1 N2 C5 C6 58.5(4) . . . .
N1 N2 C5 C11 -129.8(3) . . . .
C11 C5 C6 F5 -175.0(3) . . . .
N2 C5 C6 F5 -3.3(5) . . . .
C11 C5 C6 C7 3.1(5) . . . .
N2 C5 C6 C7 174.8(3) . . . .
F5 C6 C7 C8 178.0(3) . . . .
C5 C6 C7 C8 -0.1(5) . . . .
C6 C7 C8 F2 178.1(3) . . . .
C6 C7 C8 C12 -2.5(5) . . . .
F1 C1 C9 F3 -0.2(5) . . . .
C2 C1 C9 F3 179.7(3) . . . .
F1 C1 C9 C10 179.0(3) . . . .
C2 C1 C9 C10 -1.2(5) . . . .
F3 C9 C10 C4 -176.6(3) . . . .
C1 C9 C10 C4 4.2(5) . . . .
F3 C9 C10 Br1 2.0(4) . . . .
C1 C9 C10 Br1 -177.1(3) . . . .
C3 C4 C10 C9 -4.0(5) . . . .
N1 C4 C10 C9 -174.7(3) . . . .
C3 C4 C10 Br1 177.4(2) . . . .
N1 C4 C10 Br1 6.7(4) . . . .
C6 C5 C11 C12 -3.7(5) . . . .
N2 C5 C11 C12 -175.7(3) . . . .
C6 C5 C11 Br2 177.7(2) . . . .
N2 C5 C11 Br2 5.6(4) . . . .
C5 C11 C12 F4 179.8(3) . . . .
Br2 C11 C12 F4 -1.5(4) . . . .
C5 C11 C12 C8 1.3(5) . . . .
Br2 C11 C12 C8 179.9(3) . . . .
F2 C8 C12 F4 2.7(5) . . . .
C7 C8 C12 F4 -176.7(3) . . . .
F2 C8 C12 C11 -178.7(3) . . . .
C7 C8 C12 C11 1.9(5) . . . .
